data_2208300
loop_
_publ_author_name
'Haynes, Delia A.'
'Van de Streek, Jacco'
'Burley, Jonathan C.'
'Jones, William'
'Motherwell, W. D. Sam'

_publ_section_title
;
 Pamoic acid determined from powder diffraction data
;
_journal_coeditor_code CV6632
_journal_issue 3
_journal_name_full 'Acta Crystallographica Section E'
_journal_page_first o1170
_journal_page_last o1172
_journal_paper_doi 10.1107/S1600536806005812
_journal_volume 62
_journal_year 2006
_chemical_formula_iupac 'C23 H16 O6'
_chemical_formula_moiety 'C23 H16 O6'
_chemical_formula_sum 'C23 H16 O6'
_chemical_formula_weight 388.37
_chemical_name_common 'Pamoic Acid'
_chemical_name_systematic
;
4,4'-methylenebis(3-hydroxy-2-naphthoic acid)
;
_space_group_IT_number 15
_symmetry_cell_setting monoclinic
_symmetry_space_group_name_Hall '-C 2yc'
_symmetry_space_group_name_H-M 'C 1 2/c 1'
_cell_angle_alpha 90
_cell_angle_beta 108.9622(17)
_cell_angle_gamma 90
_cell_formula_units_Z 4
_cell_length_a 19.7348(7)
_cell_length_b 4.78768(12)
_cell_length_c 19.2544(4)
_cell_measurement_temperature 298
_cell_volume 1720.51(8)
_computing_cell_refinement 'GSAS (Larson & Von Dreele, 2000)'
_computing_data_collection 'Stoe Software (Stoe & Cie, 2002)'
_computing_molecular_graphics 'PLATON (Spek, 2003)'
_computing_structure_refinement GSAS
_computing_structure_solution 'DASH (David <i>et al.</i>,  2004)'
_diffrn_ambient_temperature 298
_diffrn_measurement_device_type 'Stoe linear PSD'
_diffrn_radiation_monochromator 'primary focussing, Ge 111'
_diffrn_radiation_type 'Co K\a~1~'
_diffrn_radiation_wavelength 1.78892
_diffrn_reflns_limit_h_max 14
_diffrn_reflns_limit_h_min 0
_diffrn_reflns_limit_k_max 4
_diffrn_reflns_limit_k_min 0
_diffrn_reflns_limit_l_max 12
_diffrn_reflns_limit_l_min -14
_diffrn_reflns_number 362
_exptl_absorpt_coefficient_mu 2.191
_exptl_absorpt_correction_type none
_exptl_crystal_density_diffrn 1.499
_exptl_crystal_density_method 'not measured'
_exptl_crystal_F_000 808.0
_refine_diff_density_max 0.192
_refine_diff_density_min -0.17
_refine_ls_extinction_method none
_refine_ls_goodness_of_fit_all 1.20
_refine_ls_hydrogen_treatment constr
_refine_ls_matrix_type sparse
_refine_ls_number_parameters 98
_refine_ls_number_restraints 82
_refine_ls_shift/su_max 1.61
_refine_ls_structure_factor_coef Inet
_refine_ls_weighting_details 1/\s(Y~obs~)^2^
_refine_ls_weighting_scheme sigma
_cod_data_source_file cv6632.cif
_cod_data_source_block I
_cod_depositor_comments
;
The following automatic conversions were performed:
'_geom_bond_publ_flag' value 'N' changed to 'n' according to
'/home/saulius/struct/CIF-dictionaries/cif_core.dic' dictionary named
'cif_core.dic' version 2.4.1 from 2010-06-29 (24
times).

'_geom_angle_publ_flag' value 'N' changed to 'n' according to
'/home/saulius/struct/CIF-dictionaries/cif_core.dic' dictionary named
'cif_core.dic' version 2.4.1 from 2010-06-29 (34 times).

Automatic conversion script
Id: cif_fix_enum 1527 2010-12-29 10:47:43Z saulius 

The following automatic conversions were performed:

'_geom_bond_publ_flag' value 'N' changed to 'n' according to
/home/saulius/struct/CIF-dictionaries/cif_core.dic dictionary named
'cif_core.dic' version 2.4.1 from 2010-06-29 (24
times).

'_geom_angle_publ_flag' value 'N' changed to 'n' according
to /home/saulius/struct/CIF-dictionaries/cif_core.dic dictionary
named 'cif_core.dic' version 2.4.1 from 2010-06-29 (34 times).

Automatic conversion script
Id: cif_fix_values 1715 2011-07-08 13:25:40Z adriana 
;
_cod_original_cell_volume 1720.50(10)
_cod_original_sg_symbol_H-M 'C 2/c'
_cod_database_code 2208300

loop_
_symmetry_equiv_pos_as_xyz
+x,+y,+z
-x,+y,-z+1/2
-x,-y,-z
+x,-y,+z+1/2
+x+1/2,+y+1/2,+z
-x+1/2,+y+1/2,-z+1/2
-x+1/2,-y+1/2,-z
+x+1/2,-y+1/2,+z+1/2

loop_
_atom_site_label
_atom_site_fract_x
_atom_site_fract_y
_atom_site_fract_z
_atom_site_U_iso_or_equiv
_atom_site_thermal_displace_type
_atom_site_occupancy
C1 0.5 0.4911(9) 0.75 0.1191(10) Uiso 1.0
H1 0.52716 0.6087 0.72753 0.1191(10) Uiso 1.0
C2 0.44887(7) 0.3128(8) 0.69098(14) 0.1191(10) Uiso 1.0
C3 0.47616(10) 0.1354(10) 0.6498(3) 0.1191(10) Uiso 1.0
C4 0.42915(11) -0.0317(10) 0.5937(2) 0.1191(10) Uiso 1.0
C5 0.45887(14) -0.2268(11) 0.5504(3) 0.1191(10) Uiso 1.0
C6 0.35639(12) 0.0016(10) 0.5744(2) 0.1191(10) Uiso 1.0
H6 0.32608 -0.1053 0.5367 0.1191(10) Uiso 1.0
C7 0.32741(10) 0.1893(9) 0.6134(2) 0.1191(10) Uiso 1.0
C8 0.25262(11) 0.2114(10) 0.5963(2) 0.1191(10) Uiso 1.0
H8 0.22249 0.1056 0.5582 0.1191(10) Uiso 1.0
C9 0.22445(14) 0.3951(11) 0.6325(3) 0.1191(10) Uiso 1.0
H9 0.17496 0.4089 0.6205 0.1191(10) Uiso 1.0
C10 0.26911(15) 0.5591(10) 0.6896(3) 0.1191(10) Uiso 1.0
H10 0.24890 0.6825 0.7146 0.1191(10) Uiso 1.0
C11 0.34234(13) 0.5319(8) 0.7105(2) 0.1191(10) Uiso 1.0
H11 0.37152 0.6486 0.7466 0.1191(10) Uiso 1.0
C12 0.37302(8) 0.3591(8) 0.6683(2) 0.1191(10) Uiso 1.0
O1 0.54800(13) 0.1241(11) 0.6627(3) 0.1191(10) Uiso 1.0
H1A 0.5579 -0.024 0.6387 0.1191(10) Uiso 1.0
O2 0.41729(19) -0.3766(9) 0.5024(3) 0.1191(10) Uiso 1.0
H2A 0.4407 -0.479 0.4852 0.1191(10) Uiso 1.0
O3 0.5278(2) -0.2538(10) 0.5663(3) 0.1191(10) Uiso 1.0

loop_
_atom_type_symbol
_atom_type_description
_atom_type_scat_source
C C 'International Tables Vol C Table 6.1.1.4'
H H 'International Tables Vol C Table 6.1.1.4'
O O 'International Tables Vol C Table 6.1.1.4'

loop_
_geom_angle_atom_site_label_1
_geom_angle_atom_site_label_2
_geom_angle_atom_site_label_3
_geom_angle_site_symmetry_1
_geom_angle_site_symmetry_3
_geom_angle
_geom_angle_publ_flag
H1 C1 H1 1_555 2_656 109 n
C3 C2 C12 1_555 1_555 118.84(8) n
C2 C3 C4 1_555 1_555 120.13(14) n
C2 C3 O1 1_555 1_555 119.80(11) n
C4 C3 O1 1_555 1_555 120.07(13) n
C3 C4 C5 1_555 1_555 119.97(15) n
C3 C4 C6 1_555 1_555 120.54(9) n
C5 C4 C6 1_555 1_555 119.25(9) n
C4 C5 O2 1_555 1_555 119.4(2) n
C4 C5 O3 1_555 1_555 120.09(12) n
O2 C5 O3 1_555 1_555 120.31(14) n
C4 C6 H6 1_555 1_555 120 n
C4 C6 C7 1_555 1_555 120.12(9) n
H6 C6 C7 1_555 1_555 120 n
C6 C7 C8 1_555 1_555 119.99(10) n
C6 C7 C12 1_555 1_555 119.98(13) n
C8 C7 C12 1_555 1_555 120.01(9) n
C7 C8 H8 1_555 1_555 120 n
C7 C8 C9 1_555 1_555 120.28(12) n
H8 C8 C9 1_555 1_555 120 n
C8 C9 H9 1_555 1_555 120 n
C8 C9 C10 1_555 1_555 120.66(14) n
H9 C9 C10 1_555 1_555 120 n
C9 C10 H10 1_555 1_555 120 n
C9 C10 C11 1_555 1_555 120.60(11) n
H10 C10 C11 1_555 1_555 120 n
C10 C11 H11 1_555 1_555 120 n
C10 C11 C12 1_555 1_555 119.26(10) n
H11 C11 C12 1_555 1_555 120 n
C2 C12 C7 1_555 1_555 119.36(9) n
C2 C12 C11 1_555 1_555 120.75(9) n
C7 C12 C11 1_555 1_555 118.57(14) n
C3 O1 H1A 1_555 1_555 109 n
C5 O2 H2A 1_555 1_555 109 n

loop_
_geom_bond_atom_site_label_1
_geom_bond_atom_site_label_2
_geom_bond_site_symmetry_2
_geom_bond_distance
_geom_bond_publ_flag
C1 H1 1_555 0.97 n
C1 H1 2_656 0.97 n
C2 C3 1_555 1.3845(11) n
C2 C12 1_555 1.4337(11) n
C3 C4 1_555 1.4201(11) n
C3 O1 1_555 1.3587(12) n
C4 C5 1_555 1.4930(12) n
C4 C6 1_555 1.3707(12) n
C5 O2 1_555 1.244(4) n
C5 O3 1_555 1.299(4) n
C6 H6 1_555 0.93 n
C6 C7 1_555 1.4063(11) n
C7 C8 1_555 1.4078(12) n
C7 C12 1_555 1.4035(11) n
C8 H8 1_555 0.93 n
C8 C9 1_555 1.3494(12) n
C9 H9 1_555 0.93 n
C9 C10 1_555 1.4046(12) n
C10 H10 1_555 0.93 n
C10 C11 1_555 1.3744(12) n
C11 H11 1_555 0.93 n
C11 C12 1_555 1.4253(12) n
O1 H1A 1_555 0.90 n
O2 H2A 1_555 0.82 n

loop_
_geom_hbond_atom_site_label_D
_geom_hbond_atom_site_label_H
_geom_hbond_atom_site_label_A
_geom_hbond_site_symmetry_A
_geom_hbond_distance_DH
_geom_hbond_distance_HA
_geom_hbond_distance_DA
_geom_hbond_angle_DHA
_geom_hbond_publ_flag
O2 H2A O3 3_646 0.82 1.85 2.643(4) 166 yes
O1 H1A O3 . 0.90 1.72 2.529(4) 147 yes
